data_7204458
loop_
_publ_author_name
'Burnett, Lynne A.'
'Ferreira, Vitor F.'
'Alan Howie, R.'
'Rufino, Helena'
'Skakle, Janet M. S.'
'Wardell, James L.'
'Wardell, Solange M. S. V.'

_publ_section_title
;
 Hydroxy group interactions in stannylated carbohydrates. Structures
 and thermal stabilities of
 5-deoxy-5-C-(Ph3Sn)-1,2-O-isopropylidene-??-D-xylofuranose,
 5-deoxy-5-C-(IPh2Sn)-1,2-O-isopropylidene-??-D- and -L-xylofuranose,
 and 5-deoxy-5-C-(I2PhSn)-1,2-O-isopropylidene-??-D- and
 -L-xylofuranose
;
_journal_issue 20
_journal_name_full 'Journal of the Chemical Society, Perkin Transactions 1'
_journal_page_first 2288
_journal_paper_doi 10.1039/b204675j
_journal_year 2002
_chemical_absolute_configuration rmad
_chemical_formula_moiety 'C31 H36 O6 Sn'
_chemical_formula_sum 'C31 H36 O6 Sn'
_chemical_formula_weight 623.29
_chemical_melting_point 395.0(10)
_chemical_name_systematic
; 
3-C-(Triphenylstannyl)methyl-1,2:5,6-di-O-isopropylidene-alpha-D-
allofuranose
;
_space_group_IT_number 19
_symmetry_cell_setting orthorhombic
_symmetry_space_group_name_Hall 'P 2ac 2ab'
_symmetry_space_group_name_H-M 'P 21 21 21'
_atom_sites_solution_hydrogens geom
_atom_sites_solution_primary heavy
_atom_sites_solution_secondary difmap
_audit_creation_method SHELXL-97
_cell_angle_alpha 90.00
_cell_angle_beta 90.00
_cell_angle_gamma 90.00
_cell_formula_units_Z 4
_cell_length_a 6.070(4)
_cell_length_b 13.074(12)
_cell_length_c 37.69(3)
_cell_measurement_reflns_used 14
_cell_measurement_temperature 298(2)
_cell_measurement_theta_max 5.05
_cell_measurement_theta_min 4.6
_cell_volume 2991(4)
_computing_cell_refinement 'Nicolet P3 software (Nicolet, 1980)'
_computing_data_collection 'Nicolet P3 software (Nicolet, 1980)'
_computing_data_reduction 'RDNIC (Howie, 1980)'
_computing_molecular_graphics 'ORTEP-3 (Farrugia, 1997)'
_computing_publication_material SHELXL-97
_computing_structure_refinement 'SHELXL-97 (Sheldrick, 1997)'
_computing_structure_solution 'SHELXS-97 (Sheldrick, 1990)'
_diffrn_ambient_temperature 298(2)
_diffrn_measured_fraction_theta_full 1.000
_diffrn_measured_fraction_theta_max 1.000
_diffrn_measurement_device_type 'Nicolet P3'
_diffrn_measurement_method \w-scan
_diffrn_radiation_monochromator graphite
_diffrn_radiation_source 'fine-focus sealed tube'
_diffrn_radiation_type MoK\a
_diffrn_radiation_wavelength 0.71073
_diffrn_reflns_av_R_equivalents 0.0213
_diffrn_reflns_av_sigmaI/netI 0.5258
_diffrn_reflns_limit_h_max 7
_diffrn_reflns_limit_h_min 0
_diffrn_reflns_limit_k_max 15
_diffrn_reflns_limit_k_min 0
_diffrn_reflns_limit_l_max 44
_diffrn_reflns_limit_l_min 0
_diffrn_reflns_number 3077
_diffrn_reflns_theta_full 25.00
_diffrn_reflns_theta_max 25.00
_diffrn_reflns_theta_min 1.08
_diffrn_standards_decay_% 0
_diffrn_standards_interval_count 50
_diffrn_standards_number 2
_exptl_absorpt_coefficient_mu 0.894
_exptl_absorpt_correction_type none
_exptl_crystal_colour colourless
_exptl_crystal_density_diffrn 1.384
_exptl_crystal_density_method 'not measured'
_exptl_crystal_description needle
_exptl_crystal_F_000 1280
_exptl_crystal_preparation 'from hexane as solvent'
_exptl_crystal_size_max 0.50
_exptl_crystal_size_mid 0.16
_exptl_crystal_size_min 0.08
_refine_diff_density_max 0.481
_refine_diff_density_min -0.786
_refine_diff_density_rms 0.105
_refine_ls_abs_structure_details 'Flack H D (1983), Acta Cryst. A39, 876-881'
_refine_ls_abs_structure_Flack -0.05(7)
_refine_ls_extinction_method none
_refine_ls_goodness_of_fit_ref 0.984
_refine_ls_hydrogen_treatment constr
_refine_ls_matrix_type full
_refine_ls_number_parameters 348
_refine_ls_number_reflns 3063
_refine_ls_number_restraints 0
_refine_ls_restrained_S_all 0.984
_refine_ls_R_factor_all 0.1312
_refine_ls_R_factor_gt 0.0560
_refine_ls_shift/su_max 0.000
_refine_ls_shift/su_mean 0.000
_refine_ls_structure_factor_coef Fsqd
_refine_ls_weighting_details 'calc w=1/[\s^2^(Fo^2^)+(0.0325P)^2^+4.6114P] where P=(Fo^2^+2Fc^2^)/3'
_refine_ls_weighting_scheme calc
_refine_ls_wR_factor_gt 0.0940
_refine_ls_wR_factor_ref 0.1116
_reflns_number_gt 1862
_reflns_number_total 3063
_reflns_threshold_expression I>2sigma(I)
_cod_data_source_file b204675j.txt
_cod_data_source_block (D)-6
_cod_depositor_comments
;
The following automatic conversions were performed:

'_chemical_melting_point' value '394-396' was changed to '395.0(10)'
- the average value was taken and precision was estimated.

Automatic conversion script
Id: cif_fix_values 1569 2011-02-09 13:29:24Z adriana 
;
_cod_database_code 7204458

loop_
_symmetry_equiv_pos_as_xyz
'x, y, z'
'-x+1/2, -y, z+1/2'
'x+1/2, -y+1/2, -z'
'-x, y+1/2, -z+1/2'

loop_
_atom_site_label
_atom_site_type_symbol
_atom_site_fract_x
_atom_site_fract_y
_atom_site_fract_z
_atom_site_U_iso_or_equiv
_atom_site_adp_type
_atom_site_occupancy
_atom_site_calc_flag
_atom_site_refinement_flags
_atom_site_disorder_assembly
_atom_site_disorder_group
Sn1 Sn -0.0064(2) 0.96504(5) 0.097642(17) 0.0394(2) Uani 1 d . . .
C1 C 0.381(2) 0.8404(11) 0.2097(3) 0.061(4) Uani 1 d . . .
H1 H 0.4900 0.8946 0.2136 0.073 Uiso 1 calc R . .
O1 O 0.3109(16) 0.7986(8) 0.2417(2) 0.072(3) Uani 1 d . . .
C2 C 0.178(2) 0.8816(10) 0.1918(3) 0.054(4) Uani 1 d . . .
H2 H 0.1910 0.9549 0.1866 0.065 Uiso 1 calc R . .
O2 O 0.000(3) 0.8603(6) 0.21477(16) 0.061(2) Uani 1 d . . .
C3 C 0.151(2) 0.8190(11) 0.1585(3) 0.041(4) Uani 1 d . . .
O3 O -0.0754(14) 0.7965(10) 0.1496(2) 0.049(3) Uani 1 d . . .
H3 H -0.1475 0.7905 0.1679 0.074 Uiso 1 calc R . .
C4 C 0.283(2) 0.7228(10) 0.1675(3) 0.056(4) Uani 1 d . . .
H4 H 0.1933 0.6801 0.1832 0.067 Uiso 1 calc R . .
O4 O 0.467(2) 0.7621(7) 0.1876(2) 0.064(3) Uani 1 d . . .
C5 C 0.374(3) 0.6559(10) 0.1384(4) 0.072(5) Uani 1 d . . .
H5 H 0.4556 0.6986 0.1215 0.086 Uiso 1 calc R . .
O5 O 0.199(2) 0.6068(8) 0.1205(3) 0.100(4) Uani 1 d . . .
C6 C 0.097(3) 0.8382(13) 0.2493(4) 0.071(5) Uani 1 d . . .
C7 C -0.041(4) 0.7554(14) 0.2650(3) 0.121(8) Uani 1 d . . .
H7A H -0.0254 0.6943 0.2511 0.181 Uiso 1 calc R . .
H7B H -0.1922 0.7763 0.2651 0.181 Uiso 1 calc R . .
H7C H 0.0069 0.7422 0.2888 0.181 Uiso 1 calc R . .
C8 C 0.111(3) 0.9352(14) 0.2705(4) 0.137(9) Uani 1 d . . .
H8A H 0.1680 0.9202 0.2937 0.205 Uiso 1 calc R . .
H8B H -0.0334 0.9646 0.2727 0.205 Uiso 1 calc R . .
H8C H 0.2068 0.9827 0.2588 0.205 Uiso 1 calc R . .
C9 C 0.242(2) 0.8771(9) 0.1252(3) 0.047(3) Uani 1 d . . .
H9A H 0.3046 0.8277 0.1089 0.057 Uiso 1 calc R . .
H9B H 0.3588 0.9227 0.1327 0.057 Uiso 1 calc R . .
C10 C 0.525(5) 0.5712(11) 0.1516(4) 0.109(6) Uani 1 d . . .
H10A H 0.6783 0.5916 0.1515 0.131 Uiso 1 calc R . .
H10B H 0.4839 0.5481 0.1752 0.131 Uiso 1 calc R . .
O6 O 0.478(3) 0.4942(8) 0.1247(4) 0.126(5) Uani 1 d . . .
C11 C 0.256(4) 0.5041(11) 0.1150(5) 0.080(5) Uani 1 d . . .
C12 C 0.112(3) 0.4360(14) 0.1342(5) 0.172(11) Uani 1 d . . .
H12A H 0.1656 0.3672 0.1323 0.258 Uiso 1 calc R . .
H12B H -0.0339 0.4398 0.1244 0.258 Uiso 1 calc R . .
H12C H 0.1075 0.4558 0.1587 0.258 Uiso 1 calc R . .
C13 C 0.259(3) 0.4864(13) 0.0757(5) 0.144(9) Uani 1 d . . .
H13A H 0.3372 0.5410 0.0642 0.217 Uiso 1 calc R . .
H13B H 0.1102 0.4843 0.0669 0.217 Uiso 1 calc R . .
H13C H 0.3304 0.4225 0.0706 0.217 Uiso 1 calc R . .
C14 C -0.213(2) 0.8618(9) 0.0686(3) 0.040(3) Uani 1 d . . .
C15 C -0.380(2) 0.9001(10) 0.0483(3) 0.056(4) Uani 1 d . . .
H15 H -0.4027 0.9704 0.0473 0.067 Uiso 1 calc R . .
C16 C -0.516(4) 0.8350(10) 0.0292(3) 0.068(4) Uani 1 d . . .
H16 H -0.6288 0.8617 0.0154 0.081 Uiso 1 calc R . .
C17 C -0.483(4) 0.7290(10) 0.0308(3) 0.064(4) Uani 1 d . . .
H17 H -0.5733 0.6843 0.0183 0.077 Uiso 1 calc R . .
C18 C -0.314(2) 0.6936(10) 0.0513(3) 0.057(4) Uani 1 d . . .
H18 H -0.2897 0.6235 0.0526 0.068 Uiso 1 calc R . .
C19 C -0.180(2) 0.7570(9) 0.0699(3) 0.052(3) Uani 1 d . . .
H19 H -0.0667 0.7302 0.0836 0.062 Uiso 1 calc R . .
C20 C -0.187(2) 1.0700(9) 0.1310(3) 0.047(4) Uani 1 d . . .
C21 C -0.287(2) 1.0459(10) 0.1628(3) 0.063(4) Uani 1 d . . .
H21 H -0.2730 0.9793 0.1712 0.076 Uiso 1 calc R . .
C22 C -0.405(3) 1.1129(12) 0.1827(4) 0.089(6) Uani 1 d . . .
H22 H -0.4683 1.0925 0.2040 0.106 Uiso 1 calc R . .
C23 C -0.430(3) 1.2093(14) 0.1708(4) 0.091(7) Uani 1 d . . .
H23 H -0.5096 1.2557 0.1844 0.109 Uiso 1 calc R . .
C24 C -0.341(3) 1.2407(10) 0.1399(4) 0.080(5) Uani 1 d . . .
H24 H -0.3658 1.3068 0.1317 0.096 Uiso 1 calc R . .
C25 C -0.212(2) 1.1727(9) 0.1203(3) 0.053(4) Uani 1 d . . .
H25 H -0.1413 1.1954 0.0998 0.064 Uiso 1 calc R . .
C26 C 0.150(2) 1.0602(9) 0.0590(3) 0.048(3) Uani 1 d . . .
C27 C 0.117(2) 1.0447(10) 0.0225(3) 0.054(3) Uani 1 d . . .
H27 H 0.0116 0.9974 0.0152 0.064 Uiso 1 calc R . .
C28 C 0.235(3) 1.0980(10) -0.0030(3) 0.061(4) Uani 1 d . . .
H28 H 0.2126 1.0837 -0.0269 0.073 Uiso 1 calc R . .
C29 C 0.387(3) 1.1717(10) 0.0067(4) 0.068(4) Uani 1 d . . .
H29 H 0.4677 1.2077 -0.0101 0.081 Uiso 1 calc R . .
C30 C 0.411(2) 1.1893(10) 0.0426(4) 0.060(4) Uani 1 d . . .
H30 H 0.5098 1.2397 0.0499 0.072 Uiso 1 calc R . .
C31 C 0.297(2) 1.1359(10) 0.0683(4) 0.058(4) Uani 1 d . . .
H31 H 0.3196 1.1511 0.0921 0.069 Uiso 1 calc R . .

loop_
_atom_site_aniso_label
_atom_site_aniso_U_11
_atom_site_aniso_U_22
_atom_site_aniso_U_33
_atom_site_aniso_U_23
_atom_site_aniso_U_13
_atom_site_aniso_U_12
Sn1 0.0401(4) 0.0381(3) 0.0400(3) -0.0036(4) -0.0019(8) 0.0006(9)
C1 0.073(10) 0.079(10) 0.030(7) -0.003(7) -0.007(7) -0.005(9)
O1 0.063(6) 0.122(9) 0.030(5) 0.005(6) 0.001(5) 0.010(7)
C2 0.065(9) 0.062(9) 0.036(7) -0.002(7) -0.003(7) -0.009(8)
O2 0.064(5) 0.088(6) 0.031(4) -0.002(4) 0.008(9) 0.003(12)
C3 0.061(10) 0.044(8) 0.018(6) -0.003(6) -0.003(7) -0.011(8)
O3 0.052(7) 0.064(7) 0.033(5) -0.009(5) 0.013(4) -0.011(5)
C4 0.070(10) 0.052(8) 0.046(8) -0.010(7) -0.004(8) 0.011(8)
O4 0.054(8) 0.077(6) 0.061(5) 0.008(5) -0.001(6) 0.006(7)
C5 0.090(12) 0.047(9) 0.079(11) -0.002(8) 0.004(10) 0.016(10)
O5 0.129(11) 0.072(7) 0.098(8) -0.051(7) -0.032(8) 0.039(8)
C6 0.072(11) 0.110(13) 0.032(7) 0.026(8) 0.004(8) 0.019(10)
C7 0.12(2) 0.196(19) 0.051(8) 0.051(11) 0.026(13) -0.015(19)
C8 0.17(2) 0.19(2) 0.061(9) -0.065(12) -0.015(11) 0.063(16)
C9 0.041(8) 0.056(8) 0.045(7) -0.001(7) -0.001(7) -0.004(8)
C10 0.126(18) 0.093(11) 0.109(12) -0.039(10) -0.001(19) 0.027(19)
O6 0.093(9) 0.079(8) 0.207(12) -0.005(8) -0.061(12) 0.045(11)
C11 0.101(14) 0.046(9) 0.092(12) 0.000(8) 0.031(12) 0.019(9)
C12 0.17(2) 0.125(18) 0.23(2) 0.021(17) 0.13(2) -0.007(16)
C13 0.124(18) 0.077(14) 0.23(2) -0.030(15) 0.065(19) -0.023(14)
C14 0.040(8) 0.042(8) 0.038(7) -0.002(6) -0.001(6) -0.001(7)
C15 0.053(9) 0.052(8) 0.063(9) -0.014(7) -0.008(8) 0.004(8)
C16 0.054(9) 0.077(9) 0.072(8) -0.008(7) -0.018(14) 0.011(15)
C17 0.058(10) 0.080(9) 0.053(7) -0.027(7) -0.005(12) -0.048(13)
C18 0.072(11) 0.039(8) 0.059(9) -0.009(7) -0.007(9) -0.002(8)
C19 0.055(9) 0.052(8) 0.047(7) -0.004(7) -0.004(7) 0.010(8)
C20 0.037(7) 0.036(7) 0.068(9) -0.022(6) -0.005(7) -0.006(6)
C21 0.084(10) 0.035(7) 0.070(8) -0.013(8) 0.028(8) -0.008(9)
C22 0.101(15) 0.071(10) 0.094(12) -0.028(10) 0.045(10) 0.003(11)
C23 0.100(19) 0.097(14) 0.076(11) -0.046(11) 0.014(11) 0.010(13)
C24 0.101(14) 0.033(8) 0.105(13) -0.028(9) -0.027(12) 0.017(10)
C25 0.055(9) 0.049(8) 0.056(8) -0.003(7) 0.010(8) -0.005(8)
C26 0.045(8) 0.039(8) 0.059(8) 0.001(6) -0.002(7) 0.012(7)
C27 0.057(8) 0.041(7) 0.062(7) -0.002(8) -0.009(7) -0.005(8)
C28 0.074(11) 0.060(9) 0.049(8) 0.011(7) 0.000(8) 0.016(9)
C29 0.079(11) 0.063(9) 0.061(9) 0.031(8) 0.016(8) 0.003(9)
C30 0.058(10) 0.054(9) 0.068(9) 0.003(8) 0.008(8) -0.006(8)
C31 0.056(9) 0.057(9) 0.060(9) 0.004(8) 0.008(8) -0.003(8)

loop_
_atom_type_symbol
_atom_type_description
_atom_type_scat_dispersion_real
_atom_type_scat_dispersion_imag
_atom_type_scat_source
C C 0.0033 0.0016 'International Tables Vol C Tables 4.2.6.8 and 6.1.1.4'
H H 0.0000 0.0000 'International Tables Vol C Tables 4.2.6.8 and 6.1.1.4'
O O 0.0106 0.0060 'International Tables Vol C Tables 4.2.6.8 and 6.1.1.4'
Sn Sn -0.6537 1.4246 'International Tables Vol C Tables 4.2.6.8 and 6.1.1.4'

loop_
_geom_angle_atom_site_label_1
_geom_angle_atom_site_label_2
_geom_angle_atom_site_label_3
_geom_angle
_geom_angle_site_symmetry_1
_geom_angle_site_symmetry_3
_geom_angle_publ_flag
C26 Sn1 C14 106.2(5) . . ?
C26 Sn1 C20 104.7(4) . . ?
C14 Sn1 C20 113.5(5) . . ?
C26 Sn1 C9 109.1(5) . . ?
C14 Sn1 C9 108.6(4) . . ?
C20 Sn1 C9 114.3(4) . . ?
C26 Sn1 O3 160.2(4) . . ?
C14 Sn1 O3 77.8(4) . . ?
C20 Sn1 O3 90.9(4) . . ?
C9 Sn1 O3 52.2(4) . . ?
O1 C1 O4 109.8(11) . . ?
O1 C1 C2 106.3(11) . . ?
O4 C1 C2 107.1(10) . . ?
O1 C1 H1 111.2 . . ?
O4 C1 H1 111.2 . . ?
C2 C1 H1 111.2 . . ?
C1 O1 C6 108.0(11) . . ?
O2 C2 C1 106.2(9) . . ?
O2 C2 C3 108.6(10) . . ?
C1 C2 C3 105.7(11) . . ?
O2 C2 H2 112.0 . . ?
C1 C2 H2 112.0 . . ?
C3 C2 H2 112.0 . . ?
C2 O2 C6 106.1(13) . . ?
O3 C3 C2 114.0(12) . . ?
O3 C3 C4 112.5(13) . . ?
C2 C3 C4 101.8(10) . . ?
O3 C3 C9 104.4(11) . . ?
C2 C3 C9 111.4(11) . . ?
C4 C3 C9 113.1(11) . . ?
C3 O3 Sn1 82.4(8) . . ?
C3 O3 H3 109.5 . . ?
Sn1 O3 H3 134.3 . . ?
O4 C4 C5 107.6(12) . . ?
O4 C4 C3 103.3(10) . . ?
C5 C4 C3 120.6(11) . . ?
O4 C4 H4 108.3 . . ?
C5 C4 H4 108.3 . . ?
C3 C4 H4 108.3 . . ?
C1 O4 C4 106.3(11) . . ?
O5 C5 C4 109.4(13) . . ?
O5 C5 C10 106.2(12) . . ?
C4 C5 C10 113.9(13) . . ?
O5 C5 H5 109.1 . . ?
C4 C5 H5 109.1 . . ?
C10 C5 H5 109.1 . . ?
C11 O5 C5 108.5(13) . . ?
O1 C6 O2 105.2(12) . . ?
O1 C6 C7 109.1(14) . . ?
O2 C6 C7 105.8(14) . . ?
O1 C6 C8 111.3(15) . . ?
O2 C6 C8 109.4(12) . . ?
C7 C6 C8 115.6(14) . . ?
C6 C7 H7A 109.5 . . ?
C6 C7 H7B 109.5 . . ?
H7A C7 H7B 109.5 . . ?
C6 C7 H7C 109.5 . . ?
H7A C7 H7C 109.5 . . ?
H7B C7 H7C 109.5 . . ?
C6 C8 H8A 109.5 . . ?
C6 C8 H8B 109.5 . . ?
H8A C8 H8B 109.5 . . ?
C6 C8 H8C 109.5 . . ?
H8A C8 H8C 109.5 . . ?
H8B C8 H8C 109.5 . . ?
C3 C9 Sn1 113.5(9) . . ?
C3 C9 H9A 108.9 . . ?
Sn1 C9 H9A 108.9 . . ?
C3 C9 H9B 108.9 . . ?
Sn1 C9 H9B 108.9 . . ?
H9A C9 H9B 107.7 . . ?
O6 C10 C5 99.0(14) . . ?
O6 C10 H10A 112.0 . . ?
C5 C10 H10A 112.0 . . ?
O6 C10 H10B 112.0 . . ?
C5 C10 H10B 112.0 . . ?
H10A C10 H10B 109.6 . . ?
C11 O6 C10 107.9(17) . . ?
O6 C11 O5 106.8(15) . . ?
O6 C11 C12 113.3(16) . . ?
O5 C11 C12 111.4(15) . . ?
O6 C11 C13 103.5(16) . . ?
O5 C11 C13 107.2(14) . . ?
C12 C11 C13 114.0(18) . . ?
C11 C12 H12A 109.5 . . ?
C11 C12 H12B 109.5 . . ?
H12A C12 H12B 109.5 . . ?
C11 C12 H12C 109.5 . . ?
H12A C12 H12C 109.5 . . ?
H12B C12 H12C 109.5 . . ?
C11 C13 H13A 109.5 . . ?
C11 C13 H13B 109.5 . . ?
H13A C13 H13B 109.5 . . ?
C11 C13 H13C 109.5 . . ?
H13A C13 H13C 109.5 . . ?
H13B C13 H13C 109.5 . . ?
C15 C14 C19 119.4(12) . . ?
C15 C14 Sn1 119.3(9) . . ?
C19 C14 Sn1 121.3(10) . . ?
C14 C15 C16 120.4(13) . . ?
C14 C15 H15 119.8 . . ?
C16 C15 H15 119.8 . . ?
C15 C16 C17 120.1(19) . . ?
C15 C16 H16 120.0 . . ?
C17 C16 H16 120.0 . . ?
C18 C17 C16 117.7(16) . . ?
C18 C17 H17 121.2 . . ?
C16 C17 H17 121.2 . . ?
C19 C18 C17 122.4(13) . . ?
C19 C18 H18 118.8 . . ?
C17 C18 H18 118.8 . . ?
C18 C19 C14 120.0(13) . . ?
C18 C19 H19 120.0 . . ?
C14 C19 H19 120.0 . . ?
C21 C20 C25 114.9(12) . . ?
C21 C20 Sn1 125.7(9) . . ?
C25 C20 Sn1 119.4(10) . . ?
C22 C21 C20 124.3(13) . . ?
C22 C21 H21 117.8 . . ?
C20 C21 H21 117.8 . . ?
C23 C22 C21 118.6(15) . . ?
C23 C22 H22 120.7 . . ?
C21 C22 H22 120.7 . . ?
C22 C23 C24 121.9(16) . . ?
C22 C23 H23 119.0 . . ?
C24 C23 H23 119.0 . . ?
C23 C24 C25 119.2(14) . . ?
C23 C24 H24 120.4 . . ?
C25 C24 H24 120.4 . . ?
C24 C25 C20 120.9(13) . . ?
C24 C25 H25 119.6 . . ?
C20 C25 H25 119.6 . . ?
C31 C26 C27 116.4(12) . . ?
C31 C26 Sn1 122.3(10) . . ?
C27 C26 Sn1 121.2(10) . . ?
C28 C27 C26 122.0(12) . . ?
C28 C27 H27 119.0 . . ?
C26 C27 H27 119.0 . . ?
C29 C28 C27 120.9(12) . . ?
C29 C28 H28 119.5 . . ?
C27 C28 H28 119.5 . . ?
C28 C29 C30 116.5(13) . . ?
C28 C29 H29 121.8 . . ?
C30 C29 H29 121.8 . . ?
C31 C30 C29 123.2(14) . . ?
C31 C30 H30 118.4 . . ?
C29 C30 H30 118.4 . . ?
C26 C31 C30 120.8(13) . . ?
C26 C31 H31 119.6 . . ?
C30 C31 H31 119.6 . . ?

loop_
_geom_bond_atom_site_label_1
_geom_bond_atom_site_label_2
_geom_bond_distance
_geom_bond_site_symmetry_2
_geom_bond_publ_flag
Sn1 C26 2.137(12) . ?
Sn1 C14 2.144(11) . ?
Sn1 C20 2.161(12) . ?
Sn1 C9 2.161(12) . ?
Sn1 O3 2.977(10) . ?
C1 O1 1.389(13) . ?
C1 O4 1.420(14) . ?
C1 C2 1.504(17) . ?
C1 H1 0.9800 . ?
O1 C6 1.426(17) . ?
C2 O2 1.413(16) . ?
C2 C3 1.508(15) . ?
C2 H2 0.9800 . ?
O2 C6 1.456(15) . ?
C3 O3 1.444(14) . ?
C3 C4 1.528(19) . ?
C3 C9 1.565(16) . ?
O3 H3 0.8201 . ?
C4 O4 1.444(15) . ?
C4 C5 1.508(16) . ?
C4 H4 0.9800 . ?
C5 O5 1.416(17) . ?
C5 C10 1.52(2) . ?
C5 H5 0.9800 . ?
O5 C11 1.403(16) . ?
C6 C7 1.49(2) . ?
C6 C8 1.503(19) . ?
C7 H7A 0.9600 . ?
C7 H7B 0.9600 . ?
C7 H7C 0.9600 . ?
C8 H8A 0.9600 . ?
C8 H8B 0.9600 . ?
C8 H8C 0.9600 . ?
C9 H9A 0.9700 . ?
C9 H9B 0.9700 . ?
C10 O6 1.458(15) . ?
C10 H10A 0.9700 . ?
C10 H10B 0.9700 . ?
O6 C11 1.40(2) . ?
C11 C12 1.44(2) . ?
C11 C13 1.50(2) . ?
C12 H12A 0.9600 . ?
C12 H12B 0.9600 . ?
C12 H12C 0.9600 . ?
C13 H13A 0.9600 . ?
C13 H13B 0.9600 . ?
C13 H13C 0.9600 . ?
C14 C15 1.362(15) . ?
C14 C19 1.385(15) . ?
C15 C16 1.387(19) . ?
C15 H15 0.9300 . ?
C16 C17 1.401(17) . ?
C16 H16 0.9300 . ?
C17 C18 1.37(2) . ?
C17 H17 0.9300 . ?
C18 C19 1.354(16) . ?
C18 H18 0.9300 . ?
C19 H19 0.9300 . ?
C20 C21 1.380(15) . ?
C20 C25 1.410(15) . ?
C21 C22 1.357(16) . ?
C21 H21 0.9300 . ?
C22 C23 1.346(19) . ?
C22 H22 0.9300 . ?
C23 C24 1.347(19) . ?
C23 H23 0.9300 . ?
C24 C25 1.397(17) . ?
C24 H24 0.9300 . ?
C25 H25 0.9300 . ?
C26 C31 1.377(16) . ?
C26 C27 1.405(14) . ?
C27 C28 1.388(16) . ?
C27 H27 0.9300 . ?
C28 C29 1.380(18) . ?
C28 H28 0.9300 . ?
C29 C30 1.382(16) . ?
C29 H29 0.9300 . ?
C30 C31 1.380(16) . ?
C30 H30 0.9300 . ?
C31 H31 0.9300 . ?

loop_
_geom_hbond_atom_site_label_D
_geom_hbond_atom_site_label_H
_geom_hbond_atom_site_label_A
_geom_hbond_distance_DH
_geom_hbond_distance_HA
_geom_hbond_distance_DA
_geom_hbond_angle_DHA
_geom_hbond_site_symmetry_A
O3 H3 O2 0.82 2.18 2.634(11) 114.9 .
O3 H3 O4 0.82 2.48 3.158(14) 140.2 1_455

loop_
_geom_torsion_atom_site_label_1
_geom_torsion_atom_site_label_2
_geom_torsion_atom_site_label_3
_geom_torsion_atom_site_label_4
_geom_torsion
_geom_torsion_site_symmetry_1
_geom_torsion_site_symmetry_2
_geom_torsion_site_symmetry_3
_geom_torsion_site_symmetry_4
_geom_torsion_publ_flag
O4 C1 O1 C6 -132.8(13) . . . . ?
C2 C1 O1 C6 -17.3(15) . . . . ?
O1 C1 C2 O2 -0.3(14) . . . . ?
O4 C1 C2 O2 117.0(10) . . . . ?
O1 C1 C2 C3 -115.6(11) . . . . ?
O4 C1 C2 C3 1.7(14) . . . . ?
C1 C2 O2 C6 17.3(13) . . . . ?
C3 C2 O2 C6 130.5(12) . . . . ?
O2 C2 C3 O3 29.1(17) . . . . ?
C1 C2 C3 O3 142.7(13) . . . . ?
O2 C2 C3 C4 -92.3(12) . . . . ?
C1 C2 C3 C4 21.3(13) . . . . ?
O2 C2 C3 C9 146.9(11) . . . . ?
C1 C2 C3 C9 -99.5(13) . . . . ?
C2 C3 O3 Sn1 101.7(11) . . . . ?
C4 C3 O3 Sn1 -143.0(10) . . . . ?
C9 C3 O3 Sn1 -20.0(9) . . . . ?
C26 Sn1 O3 C3 39.2(15) . . . . ?
C14 Sn1 O3 C3 143.2(8) . . . . ?
C20 Sn1 O3 C3 -102.9(8) . . . . ?
C9 Sn1 O3 C3 17.7(7) . . . . ?
O3 C3 C4 O4 -159.4(10) . . . . ?
C2 C3 C4 O4 -36.9(12) . . . . ?
C9 C3 C4 O4 82.7(12) . . . . ?
O3 C3 C4 C5 80.6(17) . . . . ?
C2 C3 C4 C5 -156.9(13) . . . . ?
C9 C3 C4 C5 -37.4(18) . . . . ?
O1 C1 O4 C4 89.0(12) . . . . ?
C2 C1 O4 C4 -26.0(13) . . . . ?
C5 C4 O4 C1 168.2(10) . . . . ?
C3 C4 O4 C1 39.7(12) . . . . ?
O4 C4 C5 O5 173.6(11) . . . . ?
C3 C4 C5 O5 -68.6(17) . . . . ?
O4 C4 C5 C10 54.9(18) . . . . ?
C3 C4 C5 C10 172.8(15) . . . . ?
C4 C5 O5 C11 -136.5(12) . . . . ?
C10 C5 O5 C11 -13.2(18) . . . . ?
C1 O1 C6 O2 28.2(16) . . . . ?
C1 O1 C6 C7 141.2(12) . . . . ?
C1 O1 C6 C8 -90.1(13) . . . . ?
C2 O2 C6 O1 -27.9(15) . . . . ?
C2 O2 C6 C7 -143.2(12) . . . . ?
C2 O2 C6 C8 91.7(14) . . . . ?
O3 C3 C9 Sn1 30.6(13) . . . . ?
C2 C3 C9 Sn1 -92.9(11) . . . . ?
C4 C3 C9 Sn1 153.2(8) . . . . ?
C26 Sn1 C9 C3 170.0(8) . . . . ?
C14 Sn1 C9 C3 -74.7(9) . . . . ?
C20 Sn1 C9 C3 53.2(10) . . . . ?
O3 Sn1 C9 C3 -17.6(7) . . . . ?
O5 C5 C10 O6 28(2) . . . . ?
C4 C5 C10 O6 148.6(15) . . . . ?
C5 C10 O6 C11 -34(2) . . . . ?
C10 O6 C11 O5 28.2(18) . . . . ?
C10 O6 C11 C12 -94.8(17) . . . . ?
C10 O6 C11 C13 141.2(14) . . . . ?
C5 O5 C11 O6 -8.6(18) . . . . ?
C5 O5 C11 C12 115.6(19) . . . . ?
C5 O5 C11 C13 -119.0(17) . . . . ?
C26 Sn1 C14 C15 -61.3(10) . . . . ?
C20 Sn1 C14 C15 53.1(10) . . . . ?
C9 Sn1 C14 C15 -178.5(9) . . . . ?
O3 Sn1 C14 C15 138.7(10) . . . . ?
C26 Sn1 C14 C19 118.5(10) . . . . ?
C20 Sn1 C14 C19 -127.1(10) . . . . ?
C9 Sn1 C14 C19 1.3(12) . . . . ?
O3 Sn1 C14 C19 -41.5(10) . . . . ?
C19 C14 C15 C16 0(2) . . . . ?
Sn1 C14 C15 C16 179.9(11) . . . . ?
C14 C15 C16 C17 0(3) . . . . ?
C15 C16 C17 C18 0(3) . . . . ?
C16 C17 C18 C19 0(2) . . . . ?
C17 C18 C19 C14 0(2) . . . . ?
C15 C14 C19 C18 -0.3(19) . . . . ?
Sn1 C14 C19 C18 179.9(9) . . . . ?
C26 Sn1 C20 C21 -169.5(11) . . . . ?
C14 Sn1 C20 C21 75.1(12) . . . . ?
C9 Sn1 C20 C21 -50.2(12) . . . . ?
O3 Sn1 C20 C21 -1.9(11) . . . . ?
C26 Sn1 C20 C25 11.3(11) . . . . ?
C14 Sn1 C20 C25 -104.1(10) . . . . ?
C9 Sn1 C20 C25 130.6(10) . . . . ?
O3 Sn1 C20 C25 178.9(10) . . . . ?
C25 C20 C21 C22 1(2) . . . . ?
Sn1 C20 C21 C22 -178.0(12) . . . . ?
C20 C21 C22 C23 1(3) . . . . ?
C21 C22 C23 C24 0(3) . . . . ?
C22 C23 C24 C25 -3(3) . . . . ?
C23 C24 C25 C20 5(2) . . . . ?
C21 C20 C25 C24 -4(2) . . . . ?
Sn1 C20 C25 C24 175.4(10) . . . . ?
C14 Sn1 C26 C31 -179.7(10) . . . . ?
C20 Sn1 C26 C31 59.9(11) . . . . ?
C9 Sn1 C26 C31 -62.8(11) . . . . ?
O3 Sn1 C26 C31 -80.7(15) . . . . ?
C14 Sn1 C26 C27 -3.0(11) . . . . ?
C20 Sn1 C26 C27 -123.4(10) . . . . ?
C9 Sn1 C26 C27 113.8(10) . . . . ?
O3 Sn1 C26 C27 95.9(14) . . . . ?
C31 C26 C27 C28 4.2(18) . . . . ?
Sn1 C26 C27 C28 -172.7(9) . . . . ?
C26 C27 C28 C29 -3(2) . . . . ?
C27 C28 C29 C30 0(2) . . . . ?
C28 C29 C30 C31 1(2) . . . . ?
C27 C26 C31 C30 -3.1(19) . . . . ?
Sn1 C26 C31 C30 173.7(10) . . . . ?
C29 C30 C31 C26 0(2) . . . . ?

loop_
_cod_related_entry_id
_cod_related_entry_database
_cod_related_entry_code
1 ChemSpider 2339273
